data_8107115
loop_
_publ_author_name
'El-Hiti, Gamal A.'
'Abdel-Wahab, Bakr F.'
'Baashen, Mohammed'
'Hegazy, Amany S.'
'Kariuki, Benson M.'

_publ_section_title
;
 Crystal structure of
 (Z)-4-((E)-(4-chlorobenzyli-dene)hydrazono)-1-p-tolylpyrrolidine-3-carbonitrile,
 C19H17ClN4
;
_journal_issue 4
_journal_name_full 'Zeitschrift f\"ur Kristallographie - New Crystal Structures'
_journal_page_first 1109
_journal_page_last 1110
_journal_paper_doi 10.1515/ncrs-2016-0079
_journal_volume 231
_journal_year 2016
_chemical_formula_moiety 'C19 H17 Cl N4'
_chemical_formula_sum 'C19 H17 Cl N4'
_chemical_formula_weight 336.82
_space_group_crystal_system triclinic
_space_group_IT_number 2
_space_group_name_Hall '-P 1'
_space_group_name_H-M_alt 'P -1'
_atom_sites_solution_hydrogens geom
_cell_angle_alpha 86.727(6)
_cell_angle_beta 79.214(6)
_cell_angle_gamma 69.876(7)
_cell_formula_units_Z 2
_cell_length_a 6.9042(5)
_cell_length_b 7.1990(5)
_cell_length_c 18.2633(13)
_cell_measurement_reflns_used 2228
_cell_measurement_temperature 296(2)
_cell_measurement_theta_max 27.0400
_cell_measurement_theta_min 3.7660
_cell_volume 837.24(11)
_computing_cell_refinement 'CrysAlis PRO [12]'
_computing_data_collection 'CrysAlis PRO [12]'
_computing_data_reduction 'CrysAlis PRO [12]'
_computing_molecular_graphics 'ORTEP-3 for Windows [14]'
_computing_publication_material 'WinGX [14] and CHEMDRAW Ultra [15]'
_computing_structure_refinement 'SHELXS2013 [13]'
_computing_structure_solution 'SHELXS2013 [13]'
_diffrn_ambient_temperature 296(2)
_diffrn_measured_fraction_theta_full 0.998
_diffrn_measured_fraction_theta_max 0.836
_diffrn_measurement_device_type 'SuperNova, Dual, Cu at zero, Atlas'
_diffrn_measurement_method '\w scans'
_diffrn_radiation_type MoK\a
_diffrn_radiation_wavelength 0.71073
_diffrn_reflns_av_R_equivalents 0.0278
_diffrn_reflns_av_unetI/netI 0.0434
_diffrn_reflns_Laue_measured_fraction_full 0.998
_diffrn_reflns_Laue_measured_fraction_max 0.836
_diffrn_reflns_limit_h_max 8
_diffrn_reflns_limit_h_min -9
_diffrn_reflns_limit_k_max 8
_diffrn_reflns_limit_k_min -9
_diffrn_reflns_limit_l_max 24
_diffrn_reflns_limit_l_min -24
_diffrn_reflns_number 8852
_diffrn_reflns_point_group_measured_fraction_full 0.998
_diffrn_reflns_point_group_measured_fraction_max 0.836
_diffrn_reflns_theta_full 25.242
_diffrn_reflns_theta_max 29.767
_diffrn_reflns_theta_min 3.407
_diffrn_standards_decay_% 0
_diffrn_standards_interval_count 0
_diffrn_standards_interval_time 0
_diffrn_standards_number 0
_exptl_absorpt_coefficient_mu 0.235
_exptl_absorpt_correction_T_max 0.996
_exptl_absorpt_correction_T_min 0.989
_exptl_absorpt_correction_type gaussian
_exptl_absorpt_process_details
;
CrysAlisPro 1.171.38.41 (Rigaku Oxford Diffraction, 2015)
Numerical absorption correction based on gaussian integration over
			a multifaceted crystal model
Empirical absorption correction using spherical harmonics,
 implemented in SCALE3 ABSPACK scaling algorithm.
;
_exptl_crystal_colour colourless
_exptl_crystal_density_diffrn 1.336
_exptl_crystal_description plate
_exptl_crystal_F_000 352
_exptl_crystal_size_max 0.213
_exptl_crystal_size_mid 0.182
_exptl_crystal_size_min 0.049
_refine_diff_density_max 0.149
_refine_diff_density_min -0.189
_refine_diff_density_rms 0.041
_refine_ls_extinction_coef .
_refine_ls_extinction_method none
_refine_ls_goodness_of_fit_ref 1.024
_refine_ls_hydrogen_treatment constr
_refine_ls_matrix_type full
_refine_ls_number_parameters 218
_refine_ls_number_reflns 3988
_refine_ls_number_restraints 0
_refine_ls_restrained_S_all 1.024
_refine_ls_R_factor_all 0.1062
_refine_ls_R_factor_gt 0.0553
_refine_ls_shift/su_max 0.000
_refine_ls_shift/su_mean 0.000
_refine_ls_structure_factor_coef Fsqd
_refine_ls_weighting_details 'w=1/[\s^2^(Fo^2^)+(0.0434P)^2^+0.2698P] where P=(Fo^2^+2Fc^2^)/3'
_refine_ls_weighting_scheme calc
_refine_ls_wR_factor_gt 0.1155
_refine_ls_wR_factor_ref 0.1406
_reflns_Friedel_coverage 0.000
_reflns_Friedel_fraction_full .
_reflns_Friedel_fraction_max .
_reflns_number_gt 2319
_reflns_number_total 3988
_reflns_threshold_expression 'I > 2\s(I)'
_cod_data_source_file suppl_ncrs-2016-0079_suppl.cif
_cod_data_source_block bmk1570e
_cod_original_cell_volume 837.25(11)
_cod_database_code 8107115
_shelx_space_group_comment
;
The symmetry employed for this shelxl refinement is uniquely defined
by the following loop, which should always be used as a source of
symmetry information in preference to the above space-group names.
They are only intended as comments.
;
_shelx_estimated_absorpt_t_min 0.952
_shelx_estimated_absorpt_t_max 0.989
_shelxl_version_number 2013-4

loop_
_space_group_symop_operation_xyz
'x, y, z'
'-x, -y, -z'

loop_
_atom_site_label
_atom_site_type_symbol
_atom_site_fract_x
_atom_site_fract_y
_atom_site_fract_z
_atom_site_U_iso_or_equiv
_atom_site_adp_type
_atom_site_occupancy
_atom_site_site_symmetry_order
_atom_site_calc_flag
_atom_site_refinement_flags_posn
_atom_site_refinement_flags_adp
_atom_site_refinement_flags_occupancy
_atom_site_disorder_assembly
_atom_site_disorder_group
C1 C 0.2692(4) 0.4285(4) 0.36369(14) 0.0644(7) Uani 1 1 d . . . . .
C2 C 0.0725(4) 0.4147(4) 0.37520(14) 0.0674(7) Uani 1 1 d . . . . .
H2 H -0.0093 0.4324 0.4226 0.081 Uiso 1 1 calc R U . . .
C3 C -0.0015(4) 0.3742(4) 0.31516(13) 0.0609(6) Uani 1 1 d . . . . .
H3 H -0.1349 0.3650 0.3225 0.073 Uiso 1 1 calc R U . . .
C4 C 0.1176(3) 0.3468(3) 0.24428(12) 0.0488(5) Uani 1 1 d . . . . .
C5 C 0.3180(3) 0.3591(4) 0.23488(13) 0.0598(6) Uani 1 1 d . . . . .
H5 H 0.4019 0.3394 0.1878 0.072 Uiso 1 1 calc R U . . .
C6 C 0.3924(4) 0.4002(4) 0.29443(14) 0.0693(7) Uani 1 1 d . . . . .
H6 H 0.5260 0.4087 0.2877 0.083 Uiso 1 1 calc R U . . .
C7 C 0.0339(3) 0.3141(3) 0.18069(12) 0.0495(5) Uani 1 1 d . . . . .
H7 H -0.1020 0.3116 0.1874 0.059 Uiso 1 1 calc R U . . .
C8 C 0.1742(3) 0.2465(3) -0.01152(12) 0.0429(5) Uani 1 1 d . . . . .
C9 C 0.3736(3) 0.2436(3) -0.03389(12) 0.0464(5) Uani 1 1 d . . . . .
C10 C 0.4383(3) 0.2147(4) -0.11651(13) 0.0543(6) Uani 1 1 d . . . . .
H10A H 0.4883 0.3187 -0.1393 0.065 Uiso 1 1 calc R U . . .
H10B H 0.5469 0.0874 -0.1290 0.065 Uiso 1 1 calc R U . . .
C11 C 0.0826(3) 0.2213(3) -0.07661(11) 0.0460(5) Uani 1 1 d . . . . .
H11A H 0.0568 0.0967 -0.0742 0.055 Uiso 1 1 calc R U . . .
H11B H -0.0476 0.3288 -0.0791 0.055 Uiso 1 1 calc R U . . .
C12 C 0.5147(3) 0.2577(3) 0.01114(13) 0.0498(5) Uani 1 1 d . . . . .
C13 C 0.2382(3) 0.1710(3) -0.21074(12) 0.0498(5) Uani 1 1 d . . . . .
C14 C 0.4040(4) 0.1529(4) -0.26947(14) 0.0620(6) Uani 1 1 d . . . . .
H14 H 0.5249 0.1710 -0.2608 0.074 Uiso 1 1 calc R U . . .
C15 C 0.3916(4) 0.1082(4) -0.34065(15) 0.0723(7) Uani 1 1 d . . . . .
H15 H 0.5052 0.0965 -0.3788 0.087 Uiso 1 1 calc R U . . .
C16 C 0.2154(4) 0.0804(4) -0.35716(14) 0.0654(7) Uani 1 1 d . . . . .
C17 C 0.0522(4) 0.0980(3) -0.29824(13) 0.0604(6) Uani 1 1 d . . . . .
H17 H -0.0681 0.0794 -0.3072 0.072 Uiso 1 1 calc R U . . .
C18 C 0.0604(4) 0.1418(3) -0.22680(13) 0.0543(6) Uani 1 1 d . . . . .
H18 H -0.0533 0.1522 -0.1888 0.065 Uiso 1 1 calc R U . . .
C19 C 0.1986(5) 0.0364(5) -0.43580(15) 0.0952(10) Uani 1 1 d . . . . .
H19A H 0.2842 -0.0978 -0.4490 0.143 Uiso 1 1 calc R U . . .
H19B H 0.2457 0.1245 -0.4701 0.143 Uiso 1 1 calc R U . . .
H19C H 0.0553 0.0549 -0.4379 0.143 Uiso 1 1 calc R U . . .
N1 N 0.1460(3) 0.2890(3) 0.11594(10) 0.0474(4) Uani 1 1 d . . . . .
N2 N 0.0582(3) 0.2650(3) 0.05747(10) 0.0500(5) Uani 1 1 d . . . . .
H2A H -0.0673 0.2619 0.0645 0.060 Uiso 1 1 calc R U . . .
N3 N 0.2442(3) 0.2245(3) -0.13973(10) 0.0552(5) Uani 1 1 d . . . . .
N4 N 0.6383(3) 0.2673(3) 0.04327(12) 0.0617(5) Uani 1 1 d . . . . .
Cl1 Cl 0.36114(14) 0.48795(15) 0.43835(4) 0.1048(3) Uani 1 1 d . . . . .

loop_
_atom_site_aniso_label
_atom_site_aniso_U_11
_atom_site_aniso_U_22
_atom_site_aniso_U_33
_atom_site_aniso_U_23
_atom_site_aniso_U_13
_atom_site_aniso_U_12
C1 0.0601(16) 0.0749(17) 0.0663(16) -0.0018(13) -0.0242(13) -0.0260(13)
C2 0.0636(17) 0.0810(18) 0.0623(15) -0.0027(13) -0.0110(12) -0.0301(14)
C3 0.0456(13) 0.0736(16) 0.0693(16) -0.0002(12) -0.0101(12) -0.0279(12)
C4 0.0394(12) 0.0479(13) 0.0618(14) 0.0035(10) -0.0135(10) -0.0166(10)
C5 0.0422(13) 0.0759(17) 0.0648(15) -0.0017(12) -0.0117(11) -0.0231(12)
C6 0.0452(14) 0.096(2) 0.0755(17) -0.0052(14) -0.0191(12) -0.0292(13)
C7 0.0330(11) 0.0551(13) 0.0651(14) 0.0025(11) -0.0114(10) -0.0197(10)
C8 0.0309(10) 0.0400(11) 0.0610(13) 0.0023(9) -0.0140(9) -0.0136(8)
C9 0.0308(11) 0.0449(12) 0.0682(14) 0.0021(10) -0.0145(10) -0.0158(9)
C10 0.0345(11) 0.0605(14) 0.0719(15) 0.0022(11) -0.0116(10) -0.0203(10)
C11 0.0315(11) 0.0478(12) 0.0631(13) 0.0039(10) -0.0128(9) -0.0173(9)
C12 0.0329(11) 0.0472(12) 0.0724(15) 0.0024(10) -0.0122(10) -0.0166(9)
C13 0.0422(12) 0.0475(13) 0.0591(13) 0.0022(10) -0.0098(10) -0.0144(10)
C14 0.0422(13) 0.0715(16) 0.0719(16) -0.0008(13) -0.0068(11) -0.0205(12)
C15 0.0618(17) 0.0819(19) 0.0664(17) -0.0025(14) 0.0036(13) -0.0230(14)
C16 0.0659(17) 0.0622(16) 0.0655(16) -0.0006(12) -0.0120(13) -0.0181(13)
C17 0.0561(15) 0.0629(15) 0.0680(16) 0.0000(12) -0.0179(12) -0.0240(12)
C18 0.0443(13) 0.0586(14) 0.0627(14) 0.0016(11) -0.0102(10) -0.0207(11)
C19 0.105(3) 0.115(3) 0.0635(18) -0.0096(17) -0.0116(16) -0.035(2)
N1 0.0363(9) 0.0522(11) 0.0595(11) 0.0002(8) -0.0164(8) -0.0184(8)
N2 0.0312(9) 0.0645(12) 0.0616(11) -0.0017(9) -0.0127(8) -0.0227(8)
N3 0.0327(10) 0.0757(13) 0.0614(11) -0.0031(10) -0.0069(8) -0.0240(9)
N4 0.0373(10) 0.0710(14) 0.0860(14) 0.0028(11) -0.0206(10) -0.0255(10)
Cl1 0.0981(6) 0.1556(9) 0.0823(5) -0.0159(5) -0.0358(4) -0.0575(6)

loop_
_atom_type_symbol
_atom_type_description
_atom_type_scat_dispersion_real
_atom_type_scat_dispersion_imag
_atom_type_scat_source
C C 0.0033 0.0016 'International Tables Vol C Tables 4.2.6.8 and 6.1.1.4'
H H 0.0000 0.0000 'International Tables Vol C Tables 4.2.6.8 and 6.1.1.4'
N N 0.0061 0.0033 'International Tables Vol C Tables 4.2.6.8 and 6.1.1.4'
Cl Cl 0.1484 0.1585 'International Tables Vol C Tables 4.2.6.8 and 6.1.1.4'

loop_
_geom_angle_atom_site_label_1
_geom_angle_atom_site_label_2
_geom_angle_atom_site_label_3
_geom_angle
_geom_angle_site_symmetry_1
_geom_angle_site_symmetry_3
C6 C1 C2 121.3(2) . .
C6 C1 Cl1 119.48(19) . .
C2 C1 Cl1 119.2(2) . .
C1 C2 C3 118.7(2) . .
C1 C2 H2 120.7 . .
C3 C2 H2 120.7 . .
C2 C3 C4 121.6(2) . .
C2 C3 H3 119.2 . .
C4 C3 H3 119.2 . .
C3 C4 C5 118.1(2) . .
C3 C4 C7 121.13(19) . .
C5 C4 C7 120.7(2) . .
C6 C5 C4 120.6(2) . .
C6 C5 H5 119.7 . .
C4 C5 H5 119.7 . .
C1 C6 C5 119.7(2) . .
C1 C6 H6 120.2 . .
C5 C6 H6 120.2 . .
N1 C7 C4 120.22(18) . .
N1 C7 H7 119.9 . .
C4 C7 H7 119.9 . .
N2 C8 C9 129.90(19) . .
N2 C8 C11 119.38(17) . .
C9 C8 C11 110.72(18) . .
C8 C9 C12 127.8(2) . .
C8 C9 C10 110.76(18) . .
C12 C9 C10 121.37(18) . .
N3 C10 C9 102.57(17) . .
N3 C10 H10A 111.3 . .
C9 C10 H10A 111.3 . .
N3 C10 H10B 111.3 . .
C9 C10 H10B 111.3 . .
H10A C10 H10B 109.2 . .
N3 C11 C8 102.90(15) . .
N3 C11 H11A 111.2 . .
C8 C11 H11A 111.2 . .
N3 C11 H11B 111.2 . .
C8 C11 H11B 111.2 . .
H11A C11 H11B 109.1 . .
N4 C12 C9 175.5(2) . .
N3 C13 C14 121.6(2) . .
N3 C13 C18 121.0(2) . .
C14 C13 C18 117.3(2) . .
C15 C14 C13 120.8(2) . .
C15 C14 H14 119.6 . .
C13 C14 H14 119.6 . .
C14 C15 C16 122.3(2) . .
C14 C15 H15 118.9 . .
C16 C15 H15 118.9 . .
C17 C16 C15 116.3(2) . .
C17 C16 C19 121.2(2) . .
C15 C16 C19 122.5(2) . .
C18 C17 C16 122.7(2) . .
C18 C17 H17 118.7 . .
C16 C17 H17 118.7 . .
C17 C18 C13 120.6(2) . .
C17 C18 H18 119.7 . .
C13 C18 H18 119.7 . .
C16 C19 H19A 109.5 . .
C16 C19 H19B 109.5 . .
H19A C19 H19B 109.5 . .
C16 C19 H19C 109.5 . .
H19A C19 H19C 109.5 . .
H19B C19 H19C 109.5 . .
C7 N1 N2 118.11(17) . .
C8 N2 N1 118.06(16) . .
C8 N2 H2A 121.0 . .
N1 N2 H2A 121.0 . .
C13 N3 C11 121.59(17) . .
C13 N3 C10 122.57(18) . .
C11 N3 C10 112.01(17) . .

loop_
_geom_bond_atom_site_label_1
_geom_bond_atom_site_label_2
_geom_bond_distance
_geom_bond_site_symmetry_2
C1 C6 1.368(3) .
C1 C2 1.372(3) .
C1 Cl1 1.739(2) .
C2 C3 1.378(3) .
C2 H2 0.9300 .
C3 C4 1.382(3) .
C3 H3 0.9300 .
C4 C5 1.395(3) .
C4 C7 1.454(3) .
C5 C6 1.373(3) .
C5 H5 0.9300 .
C6 H6 0.9300 .
C7 N1 1.271(3) .
C7 H7 0.9300 .
C8 N2 1.347(3) .
C8 C9 1.354(3) .
C8 C11 1.494(3) .
C9 C12 1.419(3) .
C9 C10 1.496(3) .
C10 N3 1.458(3) .
C10 H10A 0.9700 .
C10 H10B 0.9700 .
C11 N3 1.452(3) .
C11 H11A 0.9700 .
C11 H11B 0.9700 .
C12 N4 1.144(3) .
C13 N3 1.386(3) .
C13 C14 1.390(3) .
C13 C18 1.399(3) .
C14 C15 1.382(3) .
C14 H14 0.9300 .
C15 C16 1.387(4) .
C15 H15 0.9300 .
C16 C17 1.381(3) .
C16 C19 1.522(3) .
C17 C18 1.376(3) .
C17 H17 0.9300 .
C18 H18 0.9300 .
C19 H19A 0.9600 .
C19 H19B 0.9600 .
C19 H19C 0.9600 .
N1 N2 1.368(2) .
N2 H2A 0.8600 .

loop_
_geom_hbond_atom_site_label_D
_geom_hbond_atom_site_label_H
_geom_hbond_atom_site_label_A
_geom_hbond_distance_DH
_geom_hbond_distance_HA
_geom_hbond_distance_DA
_geom_hbond_angle_DHA
_geom_hbond_site_symmetry_A
N2 H2A N4 0.86 2.13 2.953(2) 161.0 1_455
